data_7131219
loop_
_publ_author_name
'Liu, Chen'
'Dai, Yuyang'
'Han, Qiqi'
'Liu, Chunmeng'
'Su, Yuanting'

_publ_section_title
;
 Crystalline heaviest pnictogen-dipyrromethenes: isolation,
 characterization, and reactivity.
;
_journal_issue 15
_journal_name_full 'Chemical communications (Cambridge, England)'
_journal_page_first 2161
_journal_page_last 2164
_journal_paper_doi 10.1039/d2cc05736k
_journal_volume 59
_journal_year 2023
_chemical_formula_moiety 'C48 H61 Cl2 N2 Sb, 2(C6 H6)'
_chemical_formula_sum 'C60 H73 Cl2 N2 Sb'
_chemical_formula_weight 1014.85
_space_group_crystal_system triclinic
_space_group_IT_number 2
_space_group_name_Hall '-P 1'
_space_group_name_H-M_alt 'P -1'
_atom_sites_solution_hydrogens geom
_atom_sites_solution_primary dual
_audit_creation_date 2022-01-11
_audit_creation_method
;
Olex2 1.2
(compiled 2018.05.29 svn.r3508 for OlexSys, GUI svn.r5506)
;
_audit_update_record
;
2022-10-20 deposited with the CCDC.	2023-01-26 downloaded from the CCDC.
;
_cell_angle_alpha 90.015(4)
_cell_angle_beta 103.015(4)
_cell_angle_gamma 114.680(3)
_cell_formula_units_Z 2
_cell_length_a 11.7747(14)
_cell_length_b 13.6594(16)
_cell_length_c 20.446(2)
_cell_measurement_reflns_used 9448
_cell_measurement_temperature 129(2)
_cell_measurement_theta_max 54.11
_cell_measurement_theta_min 5.73
_cell_volume 2894.7(6)
_computing_cell_refinement 'SAINT V8.40A (?, 2016)'
_computing_data_reduction 'SAINT V8.40A (?, 2016)'
_computing_molecular_graphics 'Olex2 (Dolomanov et al., 2009)'
_computing_publication_material 'Olex2 (Dolomanov et al., 2009)'
_computing_structure_refinement 'ShelXL (Sheldrick, 2015)'
_computing_structure_solution 'ShelXT (Sheldrick, 2015)'
_diffrn_ambient_temperature 129.0
_diffrn_measured_fraction_theta_full 0.971
_diffrn_measured_fraction_theta_max 0.957
_diffrn_measurement_device_type 'Bruker APEX-II CCD'
_diffrn_measurement_method '\f and \w scans'
_diffrn_radiation_type GaK\a
_diffrn_radiation_wavelength 1.34139
_diffrn_reflns_av_R_equivalents 0.0540
_diffrn_reflns_av_unetI/netI 0.0447
_diffrn_reflns_Laue_measured_fraction_full 0.971
_diffrn_reflns_Laue_measured_fraction_max 0.957
_diffrn_reflns_limit_h_max 13
_diffrn_reflns_limit_h_min -14
_diffrn_reflns_limit_k_max 16
_diffrn_reflns_limit_k_min -16
_diffrn_reflns_limit_l_max 24
_diffrn_reflns_limit_l_min -24
_diffrn_reflns_number 48124
_diffrn_reflns_point_group_measured_fraction_full 0.971
_diffrn_reflns_point_group_measured_fraction_max 0.957
_diffrn_reflns_theta_full 53.594
_diffrn_reflns_theta_max 54.344
_diffrn_reflns_theta_min 1.940
_diffrn_standards_number 0
_exptl_absorpt_coefficient_mu 3.274
_exptl_absorpt_correction_T_max 0.7506
_exptl_absorpt_correction_T_min 0.4637
_exptl_absorpt_correction_type none
_exptl_absorpt_process_details
;
SADABS-2016/2 (Bruker,2016/2) was used for absorption correction.
wR2(int) was 0.1299 before and 0.0801 after correction.
The Ratio of minimum to maximum transmission is 0.6178.
The \l/2 correction factor is Not present.
;
_exptl_crystal_colour orange
_exptl_crystal_colour_primary orange
_exptl_crystal_density_diffrn 1.164
_exptl_crystal_description plate
_exptl_crystal_F_000 1064
_exptl_crystal_size_max 0.12
_exptl_crystal_size_mid 0.10
_exptl_crystal_size_min 0.08
_refine_diff_density_max 2.048
_refine_diff_density_min -1.771
_refine_diff_density_rms 0.137
_refine_ls_extinction_method none
_refine_ls_goodness_of_fit_ref 1.070
_refine_ls_hydrogen_treatment constr
_refine_ls_matrix_type full
_refine_ls_number_parameters 601
_refine_ls_number_reflns 10329
_refine_ls_number_restraints 0
_refine_ls_restrained_S_all 1.070
_refine_ls_R_factor_all 0.0731
_refine_ls_R_factor_gt 0.0725
_refine_ls_shift/su_max 0.001
_refine_ls_shift/su_mean 0.000
_refine_ls_structure_factor_coef Fsqd
_refine_ls_weighting_details 'w=1/[\s^2^(Fo^2^)+(0.0358P)^2^+46.1560P] where P=(Fo^2^+2Fc^2^)/3'
_refine_ls_weighting_scheme calc
_refine_ls_wR_factor_gt 0.2163
_refine_ls_wR_factor_ref 0.2166
_reflns_Friedel_coverage 0.000
_reflns_number_gt 10143
_reflns_number_total 10329
_reflns_threshold_expression 'I > 2\s(I)'
_cod_data_source_file d2cc05736k2.cif
_cod_data_source_block DPMSbCl2
_cod_depositor_comments 'Adding full bibliography for 7131216--7131219.cif.'
_cod_database_code 7131219
_shelx_shelxl_version_number 2018/3
_shelx_space_group_comment
;
The symmetry employed for this shelxl refinement is uniquely defined
by the following loop, which should always be used as a source of
symmetry information in preference to the above space-group names.
They are only intended as comments.
;
_olex2_refinement_description
;
1. Fixed Uiso
 At 1.2 times of:
  All C(H) groups
 At 1.5 times of:
  All C(H,H,H) groups
2.a Ternary CH refined with riding coordinates:
 C48(H48), C25(H25), C27(H27), C40(H40), C26(H26), C44(H44)
2.b Aromatic/amide H refined with riding coordinates:
 C3(H3), C23(H23), C2(H2), C8(H8), C7(H7), C21(H21), C12(H12), C14(H14),
 C53(H53), C36(H36), C38(H38), C54(H54), C52(H52), C49(H49), C50(H50), C57(H57),
  C51(H51), C55(H55), C60(H60), C58(H58), C59(H59), C56(H56)
2.c Idealised Me refined as rotating group:
 C43(H43A,H43B,H43C), C29(H29A,H29B,H29C), C16(H16A,H16B,H16C), C46(H46A,H46B,
 H46C), C18(H18A,H18B,H18C), C28(H28A,H28B,H28C), C47(H47A,H47B,H47C), C31(H31A,
 H31B,H31C), C17(H17A,H17B,H17C), C33(H33A,H33B,H33C), C32(H32A,H32B,H32C),
 C41(H41A,H41B,H41C), C42(H42A,H42B,H42C), C45(H45A,H45B,H45C), C30(H30A,H30B,
 H30C)
;
_platon_squeeze_void_probe_radius 1.20
_olex2_submission_special_instructions 'No special instructions were received'

loop_
_space_group_symop_operation_xyz
'x, y, z'
'-x, -y, -z'

loop_
_atom_site_label
_atom_site_type_symbol
_atom_site_fract_x
_atom_site_fract_y
_atom_site_fract_z
_atom_site_U_iso_or_equiv
_atom_site_adp_type
_atom_site_occupancy
_atom_site_site_symmetry_order
_atom_site_calc_flag
_atom_site_refinement_flags_posn
_atom_site_refinement_flags_adp
_atom_site_refinement_flags_occupancy
_atom_site_disorder_assembly
_atom_site_disorder_group
Sb1 Sb 0.50297(4) 0.83066(4) 0.27020(2) 0.02354(16) Uani 1 1 d . . . . .
Cl2 Cl 0.5292(2) 0.69008(17) 0.20193(11) 0.0449(5) Uani 1 1 d . . . . .
Cl1 Cl 0.5274(2) 1.0124(2) 0.31702(10) 0.0471(6) Uani 1 1 d . . . . .
N2 N 0.4841(5) 0.8989(5) 0.1785(3) 0.0198(11) Uani 1 1 d . . . . .
N1 N 0.7062(5) 0.9118(5) 0.2861(3) 0.0179(11) Uani 1 1 d . . . . .
C19 C 0.7613(6) 0.8455(6) 0.3985(3) 0.0203(14) Uani 1 1 d . . . . .
C3 C 0.9032(6) 1.0039(6) 0.2680(4) 0.0244(15) Uani 1 1 d . . . . .
H3 H 0.971160 1.045577 0.247881 0.029 Uiso 1 1 calc R . . . .
C20 C 0.7488(6) 0.8988(6) 0.4543(3) 0.0226(14) Uani 1 1 d . . . . .
C10 C 0.8063(6) 1.0637(6) 0.1387(3) 0.0202(14) Uani 1 1 d . . . . .
C5 C 0.7156(6) 0.9989(6) 0.1794(3) 0.0202(13) Uani 1 1 d . . . . .
C6 C 0.5838(6) 0.9681(6) 0.1516(3) 0.0195(13) Uani 1 1 d . . . . .
C9 C 0.3702(6) 0.8863(5) 0.1366(3) 0.0195(13) Uani 1 1 d . . . . .
C24 C 0.7593(6) 0.7425(6) 0.4017(3) 0.0213(14) Uani 1 1 d . . . . .
C34 C 0.2395(6) 0.8115(6) 0.1460(3) 0.0211(14) Uani 1 1 d . . . . .
C48 C 0.2305(7) 0.9723(6) 0.2057(4) 0.0236(14) Uani 1 1 d . . . . .
H48 H 0.324669 1.004340 0.207349 0.028 Uiso 1 1 calc R . . . .
C4 C 0.7710(6) 0.9729(6) 0.2402(3) 0.0200(13) Uani 1 1 d . . . . .
C23 C 0.7415(7) 0.6919(6) 0.4607(4) 0.0278(16) Uani 1 1 d . . . . .
H23 H 0.740082 0.621974 0.463160 0.033 Uiso 1 1 calc R . . . .
C25 C 0.7661(7) 1.0154(6) 0.4540(4) 0.0277(16) Uani 1 1 d . . . . .
H25 H 0.744774 1.029592 0.405846 0.033 Uiso 1 1 calc R . . . .
C2 C 0.9172(7) 0.9637(6) 0.3292(4) 0.0264(15) Uani 1 1 d . . . . .
H2 H 0.996407 0.973096 0.359023 0.032 Uiso 1 1 calc R . . . .
C8 C 0.3962(7) 0.9488(6) 0.0823(4) 0.0249(15) Uani 1 1 d . . . . .
H8 H 0.333923 0.954987 0.046012 0.030 Uiso 1 1 calc R . . . .
C7 C 0.5277(7) 0.9990(6) 0.0913(3) 0.0243(15) Uani 1 1 d . . . . .
H7 H 0.572784 1.045959 0.062350 0.029 Uiso 1 1 calc R . . . .
C1 C 0.7933(7) 0.9060(6) 0.3398(3) 0.0222(14) Uani 1 1 d . . . . .
C27 C 0.7802(7) 0.6852(6) 0.3446(4) 0.0279(16) Uani 1 1 d . . . . .
H27 H 0.769518 0.723185 0.303431 0.034 Uiso 1 1 calc R . . . .
C21 C 0.7295(7) 0.8427(6) 0.5108(4) 0.0270(15) Uani 1 1 d . . . . .
H21 H 0.718133 0.876323 0.547992 0.032 Uiso 1 1 calc R . . . .
C22 C 0.7260(7) 0.7402(6) 0.5153(4) 0.0265(15) Uani 1 1 d . . . . .
C15 C 0.8834(7) 1.1746(6) 0.1571(3) 0.0240(14) Uani 1 1 d . . . . .
C12 C 0.9075(7) 1.0702(6) 0.0475(4) 0.0244(15) Uani 1 1 d . . . . .
H12 H 0.915016 1.034810 0.009782 0.029 Uiso 1 1 calc R . . . .
C40 C 0.2471(8) 0.6611(7) 0.0770(4) 0.0348(18) Uani 1 1 d . . . . .
H40 H 0.342109 0.706859 0.093062 0.042 Uiso 1 1 calc R . . . .
C39 C 0.1802(7) 0.7041(6) 0.1172(4) 0.0275(16) Uani 1 1 d . . . . .
C43 C 0.2226(9) 0.5435(7) 0.0876(5) 0.046(2) Uani 1 1 d . . . . .
H43A H 0.248550 0.537588 0.135876 0.068 Uiso 1 1 calc GR . . . .
H43B H 0.272955 0.521716 0.063526 0.068 Uiso 1 1 calc GR . . . .
H43C H 0.130599 0.496088 0.070067 0.068 Uiso 1 1 calc GR . . . .
C29 C 0.6842(8) 0.5680(6) 0.3275(4) 0.0349(18) Uani 1 1 d . . . . .
H29A H 0.699054 0.526981 0.365186 0.052 Uiso 1 1 calc GR . . . .
H29B H 0.694765 0.538079 0.286847 0.052 Uiso 1 1 calc GR . . . .
H29C H 0.596526 0.562766 0.319240 0.052 Uiso 1 1 calc GR . . . .
C11 C 0.8170(7) 1.0100(6) 0.0834(3) 0.0237(14) Uani 1 1 d . . . . .
C16 C 0.8716(8) 1.2351(6) 0.2148(4) 0.0327(17) Uani 1 1 d . . . . .
H16A H 0.784083 1.230663 0.205581 0.049 Uiso 1 1 calc GR . . . .
H16B H 0.934100 1.311247 0.219811 0.049 Uiso 1 1 calc GR . . . .
H16C H 0.888766 1.202863 0.256519 0.049 Uiso 1 1 calc GR . . . .
C13 C 0.9853(7) 1.1786(6) 0.0651(4) 0.0279(16) Uani 1 1 d . . . . .
C14 C 0.9732(7) 1.2302(7) 0.1198(4) 0.0307(16) Uani 1 1 d . . . . .
H14 H 1.027153 1.305233 0.132402 0.037 Uiso 1 1 calc R . . . .
C35 C 0.1729(6) 0.8547(6) 0.1780(4) 0.0233(14) Uani 1 1 d . . . . .
C46 C 0.1698(8) 1.0340(7) 0.1580(4) 0.0356(18) Uani 1 1 d . . . . .
H46A H 0.186280 1.029159 0.113497 0.053 Uiso 1 1 calc GR . . . .
H46B H 0.207924 1.110222 0.176401 0.053 Uiso 1 1 calc GR . . . .
H46C H 0.076558 1.001950 0.153715 0.053 Uiso 1 1 calc GR . . . .
C18 C 0.7374(8) 0.8906(7) 0.0638(4) 0.0379(19) Uani 1 1 d . . . . .
H18A H 0.748312 0.851391 0.103066 0.057 Uiso 1 1 calc GR . . . .
H18B H 0.765469 0.866625 0.027742 0.057 Uiso 1 1 calc GR . . . .
H18C H 0.646249 0.875936 0.047726 0.057 Uiso 1 1 calc GR . . . .
C53 C 0.2001(8) 0.6712(8) 0.3167(5) 0.044(2) Uani 1 1 d . . . . .
H53 H 0.129751 0.684453 0.292774 0.052 Uiso 1 1 calc R . . . .
C28 C 0.9187(8) 0.6946(8) 0.3620(4) 0.040(2) Uani 1 1 d . . . . .
H28A H 0.980037 0.771128 0.367631 0.060 Uiso 1 1 calc GR . . . .
H28B H 0.930230 0.656044 0.325429 0.060 Uiso 1 1 calc GR . . . .
H28C H 0.933964 0.662528 0.404088 0.060 Uiso 1 1 calc GR . . . .
C47 C 0.2173(8) 0.9873(8) 0.2773(4) 0.0387(19) Uani 1 1 d . . . . .
H47A H 0.125666 0.958187 0.276995 0.058 Uiso 1 1 calc GR . . . .
H47B H 0.259723 1.064560 0.293657 0.058 Uiso 1 1 calc GR . . . .
H47C H 0.257937 0.948584 0.307144 0.058 Uiso 1 1 calc GR . . . .
C31 C 0.8129(10) 0.7425(9) 0.6393(4) 0.051(2) Uani 1 1 d . . . . .
H31A H 0.895979 0.754475 0.630552 0.076 Uiso 1 1 calc GR . . . .
H31B H 0.799837 0.700142 0.677885 0.076 Uiso 1 1 calc GR . . . .
H31C H 0.812699 0.812517 0.649528 0.076 Uiso 1 1 calc GR . . . .
C26 C 0.7052(8) 0.6812(7) 0.5775(4) 0.0373(19) Uani 1 1 d . . . . .
H26 H 0.706497 0.609629 0.569173 0.045 Uiso 1 1 calc R . . . .
C36 C 0.0479(7) 0.7866(6) 0.1811(4) 0.0302(16) Uani 1 1 d . . . . .
H36 H 0.002319 0.815101 0.202061 0.036 Uiso 1 1 calc R . . . .
C17 C 1.0825(8) 1.2392(8) 0.0258(5) 0.042(2) Uani 1 1 d . . . . .
H17A H 1.167692 1.245494 0.049751 0.063 Uiso 1 1 calc GR . . . .
H17B H 1.086080 1.311747 0.020936 0.063 Uiso 1 1 calc GR . . . .
H17C H 1.057052 1.199792 -0.019060 0.063 Uiso 1 1 calc GR . . . .
C37 C -0.0124(7) 0.6790(6) 0.1548(5) 0.0355(19) Uani 1 1 d . . . . .
C38 C 0.0549(7) 0.6395(6) 0.1226(4) 0.0357(18) Uani 1 1 d . . . . .
H38 H 0.014075 0.565913 0.103748 0.043 Uiso 1 1 calc R . . . .
C33 C 0.9053(9) 1.0929(7) 0.4852(5) 0.048(2) Uani 1 1 d . . . . .
H33A H 0.929134 1.080951 0.532616 0.072 Uiso 1 1 calc GR . . . .
H33B H 0.915614 1.167680 0.482557 0.072 Uiso 1 1 calc GR . . . .
H33C H 0.961240 1.080198 0.460662 0.072 Uiso 1 1 calc GR . . . .
C32 C 0.6740(11) 1.0357(9) 0.4890(5) 0.053(3) Uani 1 1 d . . . . .
H32A H 0.584973 0.983747 0.468280 0.080 Uiso 1 1 calc GR . . . .
H32B H 0.682430 1.109586 0.484006 0.080 Uiso 1 1 calc GR . . . .
H32C H 0.695872 1.026605 0.537095 0.080 Uiso 1 1 calc GR . . . .
C41 C -0.1641(9) 0.4995(7) 0.1840(5) 0.042(2) Uani 1 1 d . . . . .
H41A H -0.140628 0.461517 0.152523 0.062 Uiso 1 1 calc GR . . . .
H41B H -0.253844 0.456113 0.185531 0.062 Uiso 1 1 calc GR . . . .
H41C H -0.107294 0.510582 0.229159 0.062 Uiso 1 1 calc GR . . . .
C54 C 0.2245(9) 0.5908(8) 0.2916(5) 0.049(2) Uani 1 1 d . . . . .
H54 H 0.172146 0.549989 0.249653 0.059 Uiso 1 1 calc R . . . .
C52 C 0.2777(10) 0.7325(8) 0.3766(5) 0.049(2) Uani 1 1 d . . . . .
H52 H 0.262471 0.789495 0.393550 0.059 Uiso 1 1 calc R . . . .
C44 C -0.1495(8) 0.6089(8) 0.1603(6) 0.048(2) Uani 1 1 d . . . . .
H44 H -0.165428 0.647686 0.196310 0.057 Uiso 1 1 calc R . . . .
C42 C 0.2067(9) 0.6736(8) 0.0019(4) 0.044(2) Uani 1 1 d . . . . .
H42A H 0.114158 0.628170 -0.015642 0.066 Uiso 1 1 calc GR . . . .
H42B H 0.255239 0.651133 -0.023143 0.066 Uiso 1 1 calc GR . . . .
H42C H 0.224908 0.749595 -0.003605 0.066 Uiso 1 1 calc GR . . . .
C49 C 0.3238(10) 0.5687(9) 0.3265(6) 0.054(3) Uani 1 1 d . . . . .
H49 H 0.339560 0.512295 0.309267 0.064 Uiso 1 1 calc R . . . .
C50 C 0.3994(9) 0.6288(10) 0.3863(6) 0.061(3) Uani 1 1 d . . . . .
H50 H 0.468012 0.613607 0.410524 0.073 Uiso 1 1 calc R . . . .
C57 C 0.4351(11) 0.3783(9) 0.1460(9) 0.080(5) Uani 1 1 d . . . . .
H57 H 0.404211 0.431864 0.135154 0.096 Uiso 1 1 calc R . . . .
C51 C 0.3786(10) 0.7108(9) 0.4122(5) 0.055(3) Uani 1 1 d . . . . .
H51 H 0.432314 0.752066 0.453825 0.066 Uiso 1 1 calc R . . . .
C55 C 0.5041(9) 0.2493(8) 0.1150(7) 0.057(3) Uani 1 1 d . . . . .
H55 H 0.523182 0.211680 0.083078 0.068 Uiso 1 1 calc R . . . .
C60 C 0.5141(10) 0.2220(9) 0.1783(6) 0.058(3) Uani 1 1 d . . . . .
H60 H 0.542373 0.167196 0.190296 0.070 Uiso 1 1 calc R . . . .
C45 C -0.2461(10) 0.5990(10) 0.0984(7) 0.067(3) Uani 1 1 d . . . . .
H45A H -0.234433 0.671336 0.086182 0.101 Uiso 1 1 calc GR . . . .
H45B H -0.332651 0.559478 0.105599 0.101 Uiso 1 1 calc GR . . . .
H45C H -0.235890 0.559388 0.061793 0.101 Uiso 1 1 calc GR . . . .
C30 C 0.5744(10) 0.6592(9) 0.5890(5) 0.057(3) Uani 1 1 d . . . . .
H30A H 0.567349 0.727799 0.593396 0.086 Uiso 1 1 calc GR . . . .
H30B H 0.564644 0.623878 0.630369 0.086 Uiso 1 1 calc GR . . . .
H30C H 0.506491 0.611759 0.550556 0.086 Uiso 1 1 calc GR . . . .
C58 C 0.4463(12) 0.3513(12) 0.2096(9) 0.087(5) Uani 1 1 d . . . . .
H58 H 0.427881 0.387814 0.242438 0.104 Uiso 1 1 calc R . . . .
C59 C 0.4841(11) 0.2717(10) 0.2267(7) 0.074(4) Uani 1 1 d . . . . .
H59 H 0.490037 0.250357 0.271120 0.089 Uiso 1 1 calc R . . . .
C56 C 0.4657(12) 0.3329(10) 0.0937(8) 0.083(4) Uani 1 1 d . . . . .
H56 H 0.461191 0.355617 0.049625 0.099 Uiso 1 1 calc R . . . .

loop_
_atom_site_aniso_label
_atom_site_aniso_U_11
_atom_site_aniso_U_22
_atom_site_aniso_U_33
_atom_site_aniso_U_23
_atom_site_aniso_U_13
_atom_site_aniso_U_12
Sb1 0.0114(2) 0.0339(3) 0.0235(2) 0.00839(18) 0.00465(16) 0.00786(18)
Cl2 0.0437(12) 0.0332(10) 0.0496(12) -0.0077(9) -0.0145(9) 0.0218(9)
Cl1 0.0390(11) 0.0770(16) 0.0357(10) -0.0172(10) -0.0078(8) 0.0433(12)
N2 0.014(3) 0.030(3) 0.018(3) 0.003(2) 0.003(2) 0.012(2)
N1 0.006(2) 0.028(3) 0.022(3) 0.005(2) 0.005(2) 0.008(2)
C19 0.006(3) 0.029(4) 0.021(3) 0.003(3) 0.001(2) 0.004(3)
C3 0.013(3) 0.035(4) 0.028(4) 0.008(3) 0.009(3) 0.011(3)
C20 0.014(3) 0.030(4) 0.022(3) 0.003(3) 0.003(3) 0.009(3)
C10 0.014(3) 0.030(4) 0.019(3) 0.006(3) 0.004(3) 0.011(3)
C5 0.018(3) 0.026(4) 0.021(3) 0.002(3) 0.007(3) 0.013(3)
C6 0.016(3) 0.026(4) 0.021(3) 0.005(3) 0.008(3) 0.011(3)
C9 0.012(3) 0.022(3) 0.023(3) 0.000(3) 0.002(3) 0.007(3)
C24 0.012(3) 0.022(3) 0.026(3) 0.003(3) 0.004(3) 0.004(3)
C34 0.011(3) 0.024(3) 0.028(3) 0.004(3) 0.001(3) 0.008(3)
C48 0.015(3) 0.021(3) 0.035(4) 0.004(3) 0.006(3) 0.007(3)
C4 0.014(3) 0.024(3) 0.024(3) 0.005(3) 0.009(3) 0.007(3)
C23 0.018(3) 0.033(4) 0.032(4) 0.010(3) 0.008(3) 0.008(3)
C25 0.027(4) 0.034(4) 0.023(4) 0.001(3) 0.002(3) 0.017(3)
C2 0.011(3) 0.040(4) 0.027(4) 0.008(3) 0.003(3) 0.011(3)
C8 0.021(4) 0.033(4) 0.025(3) 0.004(3) 0.002(3) 0.016(3)
C7 0.021(4) 0.034(4) 0.021(3) 0.007(3) 0.008(3) 0.015(3)
C1 0.022(3) 0.028(4) 0.019(3) 0.002(3) 0.004(3) 0.013(3)
C27 0.023(4) 0.036(4) 0.027(4) 0.002(3) 0.006(3) 0.014(3)
C21 0.018(3) 0.040(4) 0.022(3) 0.004(3) 0.008(3) 0.011(3)
C22 0.015(3) 0.032(4) 0.026(4) 0.008(3) 0.005(3) 0.003(3)
C15 0.019(3) 0.028(4) 0.026(4) 0.008(3) 0.007(3) 0.010(3)
C12 0.019(3) 0.037(4) 0.026(4) 0.010(3) 0.011(3) 0.017(3)
C40 0.023(4) 0.039(5) 0.039(4) -0.007(3) -0.003(3) 0.015(4)
C39 0.020(4) 0.025(4) 0.038(4) 0.003(3) 0.001(3) 0.012(3)
C43 0.041(5) 0.031(5) 0.062(6) -0.007(4) -0.001(4) 0.020(4)
C29 0.026(4) 0.029(4) 0.042(5) -0.001(3) 0.012(3) 0.004(3)
C11 0.021(3) 0.033(4) 0.023(3) 0.006(3) 0.007(3) 0.017(3)
C16 0.032(4) 0.022(4) 0.040(4) 0.003(3) 0.014(3) 0.005(3)
C13 0.017(3) 0.035(4) 0.037(4) 0.018(3) 0.014(3) 0.013(3)
C14 0.021(4) 0.032(4) 0.036(4) 0.008(3) 0.008(3) 0.008(3)
C35 0.014(3) 0.026(4) 0.031(4) 0.009(3) 0.005(3) 0.010(3)
C46 0.029(4) 0.032(4) 0.045(5) 0.004(3) 0.003(3) 0.015(4)
C18 0.037(5) 0.034(4) 0.041(5) -0.006(4) 0.015(4) 0.011(4)
C53 0.019(4) 0.057(6) 0.055(6) 0.022(5) 0.013(4) 0.014(4)
C28 0.024(4) 0.060(6) 0.042(5) -0.005(4) 0.010(3) 0.022(4)
C47 0.029(4) 0.054(5) 0.040(5) -0.003(4) 0.009(4) 0.024(4)
C31 0.052(6) 0.063(6) 0.031(5) 0.019(4) 0.008(4) 0.019(5)
C26 0.038(5) 0.044(5) 0.031(4) 0.016(4) 0.014(4) 0.016(4)
C36 0.015(3) 0.029(4) 0.048(5) 0.010(3) 0.010(3) 0.011(3)
C17 0.030(4) 0.046(5) 0.057(5) 0.020(4) 0.028(4) 0.012(4)
C37 0.018(4) 0.028(4) 0.060(5) 0.015(4) 0.009(4) 0.009(3)
C38 0.022(4) 0.025(4) 0.051(5) 0.000(3) -0.004(3) 0.008(3)
C33 0.044(5) 0.033(5) 0.053(6) -0.001(4) -0.013(4) 0.015(4)
C32 0.079(7) 0.070(7) 0.044(5) 0.011(5) 0.030(5) 0.056(6)
C41 0.034(5) 0.030(4) 0.053(5) 0.005(4) 0.012(4) 0.007(4)
C54 0.031(5) 0.051(6) 0.053(6) 0.004(4) 0.013(4) 0.003(4)
C52 0.049(6) 0.054(6) 0.051(6) 0.007(4) 0.022(5) 0.023(5)
C44 0.022(4) 0.041(5) 0.078(7) 0.016(5) 0.013(4) 0.011(4)
C42 0.044(5) 0.046(5) 0.042(5) -0.009(4) -0.002(4) 0.026(4)
C49 0.049(6) 0.050(6) 0.077(7) 0.022(5) 0.034(6) 0.027(5)
C50 0.028(5) 0.094(9) 0.070(7) 0.049(7) 0.021(5) 0.031(6)
C57 0.040(6) 0.042(6) 0.145(14) -0.029(8) -0.011(7) 0.021(5)
C51 0.038(5) 0.065(7) 0.039(5) 0.014(5) 0.007(4) 0.001(5)
C55 0.036(5) 0.033(5) 0.093(9) -0.008(5) 0.012(5) 0.011(4)
C60 0.035(5) 0.046(6) 0.084(8) -0.008(5) 0.010(5) 0.011(5)
C45 0.029(5) 0.065(7) 0.099(9) 0.030(6) 0.015(5) 0.011(5)
C30 0.040(5) 0.072(7) 0.059(6) 0.037(5) 0.027(5) 0.015(5)
C58 0.051(7) 0.072(9) 0.118(13) -0.047(9) 0.005(8) 0.017(7)
C59 0.044(6) 0.058(7) 0.097(10) -0.017(7) 0.013(6) 0.003(6)
C56 0.054(7) 0.054(7) 0.106(11) 0.005(7) -0.016(7) 0.009(6)

loop_
_atom_type_symbol
_atom_type_description
_atom_type_scat_dispersion_real
_atom_type_scat_dispersion_imag
_atom_type_scat_source
C C 0.0148 0.0070 'International Tables Vol C Tables 4.2.6.8 and 6.1.1.4'
H H 0.0000 0.0000 'International Tables Vol C Tables 4.2.6.8 and 6.1.1.4'
Cl Cl 0.3294 0.5404 'International Tables Vol C Tables 4.2.6.8 and 6.1.1.4'
N N 0.0253 0.0136 'International Tables Vol C Tables 4.2.6.8 and 6.1.1.4'
Sb Sb 0.0887 4.4825 'International Tables Vol C Tables 4.2.6.8 and 6.1.1.4'

loop_
_geom_angle_atom_site_label_1
_geom_angle_atom_site_label_2
_geom_angle_atom_site_label_3
_geom_angle
_geom_angle_site_symmetry_1
_geom_angle_site_symmetry_3
_geom_angle_publ_flag
Cl2 Sb1 Cl1 160.99(8) . . ?
N2 Sb1 Cl2 84.38(16) . . ?
N2 Sb1 Cl1 82.01(16) . . ?
N2 Sb1 N1 88.9(2) . . ?
N1 Sb1 Cl2 82.93(16) . . ?
N1 Sb1 Cl1 83.59(16) . . ?
C6 N2 Sb1 126.8(4) . . ?
C9 N2 Sb1 125.0(4) . . ?
C9 N2 C6 108.2(5) . . ?
C4 N1 Sb1 125.2(4) . . ?
C1 N1 Sb1 125.5(5) . . ?
C1 N1 C4 109.1(5) . . ?
C20 C19 C1 119.0(6) . . ?
C24 C19 C20 120.8(6) . . ?
C24 C19 C1 119.8(6) . . ?
C2 C3 C4 108.3(6) . . ?
C19 C20 C25 120.9(6) . . ?
C21 C20 C19 117.4(7) . . ?
C21 C20 C25 121.5(6) . . ?
C15 C10 C5 120.7(6) . . ?
C15 C10 C11 120.7(6) . . ?
C11 C10 C5 118.5(6) . . ?
C6 C5 C10 117.0(6) . . ?
C4 C5 C10 116.1(6) . . ?
C4 C5 C6 126.9(6) . . ?
N2 C6 C5 125.3(6) . . ?
N2 C6 C7 107.7(6) . . ?
C5 C6 C7 126.9(6) . . ?
N2 C9 C34 124.3(6) . . ?
N2 C9 C8 108.7(6) . . ?
C8 C9 C34 126.9(6) . . ?
C19 C24 C23 118.5(6) . . ?
C19 C24 C27 122.5(6) . . ?
C23 C24 C27 119.0(6) . . ?
C39 C34 C9 119.8(6) . . ?
C39 C34 C35 120.8(6) . . ?
C35 C34 C9 119.0(6) . . ?
C35 C48 C46 110.1(6) . . ?
C35 C48 C47 112.8(6) . . ?
C47 C48 C46 110.6(6) . . ?
N1 C4 C3 106.6(6) . . ?
C5 C4 N1 126.6(6) . . ?
C5 C4 C3 126.9(6) . . ?
C22 C23 C24 122.3(7) . . ?
C20 C25 C32 112.1(7) . . ?
C33 C25 C20 110.5(6) . . ?
C33 C25 C32 111.3(8) . . ?
C3 C2 C1 107.7(6) . . ?
C7 C8 C9 107.7(6) . . ?
C8 C7 C6 107.6(6) . . ?
N1 C1 C19 125.0(6) . . ?
N1 C1 C2 108.3(6) . . ?
C2 C1 C19 126.7(6) . . ?
C24 C27 C28 110.3(6) . . ?
C29 C27 C24 113.0(6) . . ?
C29 C27 C28 110.3(7) . . ?
C22 C21 C20 123.0(7) . . ?
C23 C22 C21 117.9(7) . . ?
C23 C22 C26 120.2(7) . . ?
C21 C22 C26 121.9(7) . . ?
C10 C15 C16 121.9(6) . . ?
C10 C15 C14 118.4(7) . . ?
C14 C15 C16 119.6(7) . . ?
C13 C12 C11 122.0(7) . . ?
C39 C40 C43 112.7(7) . . ?
C39 C40 C42 110.0(6) . . ?
C43 C40 C42 111.1(7) . . ?
C34 C39 C40 120.6(7) . . ?
C34 C39 C38 118.1(7) . . ?
C38 C39 C40 121.2(7) . . ?
C10 C11 C18 121.5(6) . . ?
C12 C11 C10 118.3(7) . . ?
C12 C11 C18 120.2(6) . . ?
C12 C13 C14 118.8(7) . . ?
C12 C13 C17 120.0(7) . . ?
C14 C13 C17 121.2(7) . . ?
C13 C14 C15 121.8(7) . . ?
C34 C35 C48 122.4(6) . . ?
C36 C35 C34 118.2(7) . . ?
C36 C35 C48 119.3(6) . . ?
C54 C53 C52 119.9(9) . . ?
C31 C26 C22 111.5(7) . . ?
C30 C26 C22 111.0(7) . . ?
C30 C26 C31 111.5(8) . . ?
C37 C36 C35 122.5(7) . . ?
C36 C37 C38 117.9(7) . . ?
C36 C37 C44 119.6(8) . . ?
C38 C37 C44 122.5(8) . . ?
C37 C38 C39 122.4(7) . . ?
C53 C54 C49 120.7(10) . . ?
C53 C52 C51 119.7(10) . . ?
C41 C44 C37 111.9(7) . . ?
C45 C44 C37 112.2(8) . . ?
C45 C44 C41 112.7(9) . . ?
C50 C49 C54 119.1(10) . . ?
C49 C50 C51 121.5(9) . . ?
C58 C57 C56 125.1(12) . . ?
C50 C51 C52 119.0(10) . . ?
C60 C55 C56 122.4(12) . . ?
C55 C60 C59 121.6(12) . . ?
C57 C58 C59 119.7(13) . . ?
C58 C59 C60 118.9(15) . . ?
C57 C56 C55 112.2(13) . . ?

loop_
_geom_bond_atom_site_label_1
_geom_bond_atom_site_label_2
_geom_bond_distance
_geom_bond_site_symmetry_2
_geom_bond_publ_flag
Sb1 Cl2 2.534(2) . ?
Sb1 Cl1 2.538(2) . ?
Sb1 N2 2.102(5) . ?
Sb1 N1 2.120(5) . ?
N2 C6 1.393(8) . ?
N2 C9 1.361(8) . ?
N1 C4 1.398(8) . ?
N1 C1 1.351(8) . ?
C19 C20 1.420(10) . ?
C19 C24 1.398(10) . ?
C19 C1 1.487(9) . ?
C3 C4 1.406(9) . ?
C3 C2 1.369(10) . ?
C20 C25 1.520(10) . ?
C20 C21 1.395(10) . ?
C10 C5 1.494(9) . ?
C10 C15 1.399(10) . ?
C10 C11 1.405(10) . ?
C5 C6 1.402(9) . ?
C5 C4 1.387(9) . ?
C6 C7 1.413(9) . ?
C9 C34 1.506(9) . ?
C9 C8 1.411(10) . ?
C24 C23 1.404(10) . ?
C24 C27 1.527(10) . ?
C34 C39 1.396(10) . ?
C34 C35 1.417(10) . ?
C48 C35 1.509(10) . ?
C48 C46 1.536(10) . ?
C48 C47 1.529(11) . ?
C23 C22 1.380(11) . ?
C25 C33 1.515(11) . ?
C25 C32 1.537(11) . ?
C2 C1 1.407(10) . ?
C8 C7 1.374(10) . ?
C27 C29 1.508(11) . ?
C27 C28 1.537(10) . ?
C21 C22 1.388(11) . ?
C22 C26 1.518(10) . ?
C15 C16 1.505(10) . ?
C15 C14 1.402(10) . ?
C12 C11 1.404(10) . ?
C12 C13 1.371(11) . ?
C40 C39 1.523(11) . ?
C40 C43 1.533(12) . ?
C40 C42 1.534(12) . ?
C39 C38 1.398(11) . ?
C11 C18 1.501(11) . ?
C13 C14 1.386(11) . ?
C13 C17 1.506(10) . ?
C35 C36 1.391(10) . ?
C53 C54 1.370(14) . ?
C53 C52 1.375(14) . ?
C31 C26 1.516(12) . ?
C26 C30 1.514(12) . ?
C36 C37 1.382(11) . ?
C37 C38 1.394(12) . ?
C37 C44 1.526(11) . ?
C41 C44 1.523(12) . ?
C54 C49 1.373(14) . ?
C52 C51 1.391(15) . ?
C44 C45 1.462(14) . ?
C49 C50 1.363(16) . ?
C50 C51 1.371(17) . ?
C57 C58 1.35(2) . ?
C57 C56 1.42(2) . ?
C55 C60 1.341(16) . ?
C55 C56 1.429(16) . ?
C60 C59 1.386(16) . ?
C58 C59 1.35(2) . ?

loop_
_platon_squeeze_void_nr
_platon_squeeze_void_average_x
_platon_squeeze_void_average_y
_platon_squeeze_void_average_z
_platon_squeeze_void_volume
_platon_squeeze_void_count_electrons
_platon_squeeze_void_content
1 0.000 0.500 0.500 282 63 ' '
